data_2209705
loop_
_publ_author_name
'Zhu, Ying-Hong'
'Ma, Chun-An'
'Xu, Ying-Hua'

_publ_section_title
;
 Ethyl
 5-methyl-2,2-diphenylcyclopropanespiro-3(4<i>H</i>)-furan-4-carboxylate
;
_journal_coeditor_code XU2044
_journal_issue 7
_journal_name_full 'Acta Crystallographica Section E'
_journal_page_first o2795
_journal_page_last o2796
_journal_paper_doi 10.1107/S1600536806019982
_journal_volume 62
_journal_year 2006
_chemical_formula_iupac 'C22 H22 O3'
_chemical_formula_moiety 'C22 H22 O3'
_chemical_formula_sum 'C22 H22 O3'
_chemical_formula_weight 334.40
_chemical_name_systematic
;
Ethyl 5-methyl-2,2-diphenylcyclopropanespiro-3(4H)-furan-4-carboxylate
;
_space_group_IT_number 14
_symmetry_cell_setting monoclinic
_symmetry_space_group_name_Hall '-P 2yn'
_symmetry_space_group_name_H-M 'P 1 21/n 1'
_atom_sites_solution_hydrogens geom
_atom_sites_solution_primary direct
_atom_sites_solution_secondary difmap
_audit_creation_method SHELXL-97
_cell_angle_alpha 90.00
_cell_angle_beta 105.29(3)
_cell_angle_gamma 90.00
_cell_formula_units_Z 4
_cell_length_a 12.590(3)
_cell_length_b 9.979(2)
_cell_length_c 15.193(3)
_cell_measurement_reflns_used 12979
_cell_measurement_temperature 295(2)
_cell_measurement_theta_max 27.5
_cell_measurement_theta_min 3.2
_cell_volume 1841.2(7)
_computing_cell_refinement RAPID-AUTO
_computing_data_collection 'RAPID-AUTO (Rigaku, 1998)'
_computing_data_reduction 'CrystalStructure (Rigaku/MSC, 2002)'
_computing_molecular_graphics 'ORTEP-3 (Farrugia, 1997)'
_computing_publication_material SHELXL97
_computing_structure_refinement 'SHELXL97 (Sheldrick, 1997)'
_computing_structure_solution 'SHELXS97 (Sheldrick, 1997)'
_diffrn_ambient_temperature 295(2)
_diffrn_detector_area_resol_mean 10.00
_diffrn_measured_fraction_theta_full 1.00
_diffrn_measured_fraction_theta_max 1.00
_diffrn_measurement_device_type 'Rigaku R-AXIS RAPID'
_diffrn_measurement_method \w
_diffrn_radiation_source 'fine-focus sealed tube'
_diffrn_radiation_type MoK\a
_diffrn_radiation_wavelength 0.71069
_diffrn_reflns_av_R_equivalents 0.034
_diffrn_reflns_av_sigmaI/netI 0.030
_diffrn_reflns_limit_h_max 14
_diffrn_reflns_limit_h_min -16
_diffrn_reflns_limit_k_max 12
_diffrn_reflns_limit_k_min -12
_diffrn_reflns_limit_l_max 19
_diffrn_reflns_limit_l_min -19
_diffrn_reflns_number 17549
_diffrn_reflns_theta_full 27.5
_diffrn_reflns_theta_max 27.5
_diffrn_reflns_theta_min 3.2
_diffrn_standards_interval_count 0
_diffrn_standards_interval_time 0
_diffrn_standards_number 0
_exptl_absorpt_coefficient_mu 0.079
_exptl_absorpt_correction_type none
_exptl_crystal_colour colorless
_exptl_crystal_density_diffrn 1.206
_exptl_crystal_density_method 'not measured'
_exptl_crystal_description chunk
_exptl_crystal_F_000 712
_exptl_crystal_size_max 0.31
_exptl_crystal_size_mid 0.27
_exptl_crystal_size_min 0.24
_refine_diff_density_max 0.20
_refine_diff_density_min -0.21
_refine_ls_extinction_coef 0.013(2)
_refine_ls_extinction_expression Fc^*^=kFc[1+0.001xFc^2^\l^3^/sin(2\q)]^-1/4^
_refine_ls_extinction_method SHELXL97
_refine_ls_goodness_of_fit_ref 1.090
_refine_ls_hydrogen_treatment constr
_refine_ls_matrix_type full
_refine_ls_number_parameters 229
_refine_ls_number_reflns 4203
_refine_ls_number_restraints 0
_refine_ls_restrained_S_all 1.090
_refine_ls_R_factor_all 0.071
_refine_ls_R_factor_gt 0.051
_refine_ls_shift/su_max 0.000
_refine_ls_shift/su_mean 0.000
_refine_ls_structure_factor_coef Fsqd
_refine_ls_weighting_details 'calc w=1/[\s^2^(Fo^2^)+(0.0784P)^2^+0.1896P] where P=(Fo^2^+2Fc^2^)/3'
_refine_ls_weighting_scheme calc
_refine_ls_wR_factor_gt 0.141
_refine_ls_wR_factor_ref 0.152
_reflns_number_gt 3026
_reflns_number_total 4203
_reflns_threshold_expression I>2\s(I)
_cod_data_source_file xu2044.cif
_cod_data_source_block I
_cod_original_sg_symbol_H-M 'P 21/n'
_cod_database_code 2209705
_cod_database_fobs_code 2209705

loop_
_symmetry_equiv_pos_as_xyz
'x, y, z'
'-x+1/2, y+1/2, -z+1/2'
'-x, -y, -z'
'x-1/2, -y-1/2, z-1/2'

loop_
_atom_site_type_symbol
_atom_site_label
_atom_site_fract_x
_atom_site_fract_y
_atom_site_fract_z
_atom_site_U_iso_or_equiv
_atom_site_adp_type
_atom_site_calc_flag
_atom_site_refinement_flags
_atom_site_occupancy
O O1 0.71613(12) 1.08976(16) 0.42138(11) 0.0838(5) Uani d . 1
O O2 0.54762(12) 1.14001(15) 0.43183(11) 0.0794(4) Uani d . 1
O O3 0.56933(8) 0.84751(10) 0.20118(7) 0.0442(3) Uani d . 1
C C1 0.8815(2) 1.1809(3) 0.51029(19) 0.1053(9) Uani d . 1
H H1A 0.9100 1.0916 0.5226 0.158 Uiso calc R 1
H H1B 0.9147 1.2381 0.5609 0.158 Uiso calc R 1
H H1C 0.8981 1.2141 0.4561 0.158 Uiso calc R 1
C C2 0.7631(2) 1.1790(3) 0.49698(18) 0.0995(9) Uani d . 1
H H2A 0.7454 1.1476 0.5519 0.119 Uiso calc R 1
H H2B 0.7332 1.2686 0.4835 0.119 Uiso calc R 1
C C3 0.60659(15) 1.07904(16) 0.39513(12) 0.0558(4) Uani d . 1
C C4 0.56853(12) 0.98764(15) 0.31789(11) 0.0458(4) Uani d . 1
C C5 0.63025(12) 0.92212(15) 0.27196(11) 0.0458(4) Uani d . 1
C C6 0.75045(14) 0.9152(2) 0.28029(14) 0.0641(5) Uani d . 1
H H6A 0.7774 1.0030 0.2721 0.096 Uiso calc R 1
H H6B 0.7636 0.8560 0.2345 0.096 Uiso calc R 1
H H6C 0.7880 0.8821 0.3397 0.096 Uiso calc R 1
C C7 0.45597(11) 0.83882(13) 0.21238(10) 0.0382(3) Uani d . 1
C C8 0.37645(12) 0.83891(14) 0.11829(10) 0.0409(3) Uani d . 1
C C9 0.40022(15) 0.9096(2) 0.04786(13) 0.0675(6) Uani d . 1
H H9 0.4669 0.9548 0.0576 0.081 Uiso calc R 1
C C10 0.32559(17) 0.9139(2) -0.03732(14) 0.0800(7) Uani d . 1
H H10 0.3428 0.9617 -0.0843 0.096 Uiso calc R 1
C C11 0.22680(15) 0.8485(2) -0.05314(13) 0.0626(5) Uani d . 1
H H11 0.1771 0.8513 -0.1105 0.075 Uiso calc R 1
C C12 0.20212(14) 0.77886(18) 0.01663(12) 0.0569(4) Uani d . 1
H H12 0.1349 0.7349 0.0067 0.068 Uiso calc R 1
C C13 0.27652(12) 0.77351(16) 0.10168(11) 0.0485(4) Uani d . 1
H H13 0.2590 0.7252 0.1483 0.058 Uiso calc R 1
C C14 0.45377(11) 0.70584(13) 0.26227(10) 0.0378(3) Uani d . 1
C C15 0.47766(13) 0.58945(15) 0.22088(12) 0.0494(4) Uani d . 1
H H15 0.4924 0.5947 0.1641 0.059 Uiso calc R 1
C C16 0.47984(15) 0.46628(16) 0.26260(13) 0.0571(4) Uani d . 1
H H16 0.4969 0.3897 0.2343 0.069 Uiso calc R 1
C C17 0.45679(14) 0.45650(16) 0.34598(13) 0.0571(4) Uani d . 1
H H17 0.4574 0.3734 0.3739 0.069 Uiso calc R 1
C C18 0.43284(14) 0.57055(16) 0.38770(12) 0.0546(4) Uani d . 1
H H18 0.4165 0.5643 0.4438 0.066 Uiso calc R 1
C C19 0.43277(12) 0.69507(15) 0.34689(10) 0.0444(4) Uani d . 1
H H19 0.4185 0.7717 0.3766 0.053 Uiso calc R 1
C C20 0.45054(12) 0.96340(14) 0.27020(11) 0.0423(3) Uani d . 1
C C21 0.37512(15) 1.08090(16) 0.23412(14) 0.0588(5) Uani d . 1
H H21A 0.4029 1.1704 0.2516 0.071 Uiso calc R 1
H H21B 0.3264 1.0737 0.1731 0.071 Uiso calc R 1
C C22 0.35302(14) 0.99284(16) 0.30622(13) 0.0543(4) Uani d . 1
H H22A 0.2905 0.9325 0.2890 0.065 Uiso calc R 1
H H22B 0.3670 1.0291 0.3675 0.065 Uiso calc R 1

loop_
_atom_site_aniso_label
_atom_site_aniso_U_11
_atom_site_aniso_U_22
_atom_site_aniso_U_33
_atom_site_aniso_U_12
_atom_site_aniso_U_13
_atom_site_aniso_U_23
O1 0.0610(9) 0.1074(11) 0.0802(10) -0.0246(7) 0.0136(7) -0.0421(8)
O2 0.0752(9) 0.0767(9) 0.0863(11) -0.0018(7) 0.0212(8) -0.0292(8)
O3 0.0347(5) 0.0566(6) 0.0428(6) -0.0055(4) 0.0128(4) -0.0005(4)
C1 0.0918(19) 0.134(2) 0.0811(17) -0.0413(16) 0.0079(14) -0.0274(15)
C2 0.0890(17) 0.129(2) 0.0810(17) -0.0448(15) 0.0231(13) -0.0523(15)
C3 0.0567(11) 0.0522(9) 0.0568(10) -0.0089(7) 0.0121(8) -0.0041(7)
C4 0.0434(8) 0.0454(8) 0.0477(9) -0.0061(6) 0.0105(7) 0.0016(6)
C5 0.0410(8) 0.0527(8) 0.0418(8) -0.0092(6) 0.0077(6) 0.0043(6)
C6 0.0401(9) 0.0919(13) 0.0602(11) -0.0090(8) 0.0129(8) -0.0007(9)
C7 0.0327(7) 0.0426(7) 0.0403(8) -0.0029(5) 0.0115(6) 0.0037(6)
C8 0.0386(7) 0.0438(7) 0.0400(8) -0.0021(5) 0.0098(6) 0.0043(6)
C9 0.0496(10) 0.0970(14) 0.0509(10) -0.0222(9) 0.0045(8) 0.0247(9)
C10 0.0627(12) 0.1228(18) 0.0494(11) -0.0175(11) 0.0059(9) 0.0325(11)
C11 0.0532(10) 0.0847(12) 0.0422(9) -0.0025(8) -0.0008(8) 0.0059(8)
C12 0.0447(9) 0.0656(10) 0.0545(10) -0.0093(7) 0.0025(7) -0.0014(8)
C13 0.0433(8) 0.0533(8) 0.0476(9) -0.0081(6) 0.0099(7) 0.0053(7)
C14 0.0320(7) 0.0403(7) 0.0401(8) -0.0010(5) 0.0078(6) 0.0033(5)
C15 0.0558(9) 0.0459(8) 0.0497(9) -0.0003(6) 0.0194(7) -0.0009(6)
C16 0.0619(10) 0.0399(8) 0.0694(12) 0.0022(7) 0.0170(9) -0.0013(7)
C17 0.0549(10) 0.0455(8) 0.0678(12) 0.0007(7) 0.0106(8) 0.0173(8)
C18 0.0577(10) 0.0594(10) 0.0468(9) 0.0033(7) 0.0141(8) 0.0157(7)
C19 0.0459(8) 0.0471(8) 0.0398(8) 0.0051(6) 0.0108(6) 0.0054(6)
C20 0.0407(8) 0.0391(7) 0.0465(8) -0.0010(5) 0.0103(6) 0.0033(6)
C21 0.0601(10) 0.0429(8) 0.0695(12) 0.0079(7) 0.0105(9) 0.0075(7)
C22 0.0483(9) 0.0499(8) 0.0675(11) 0.0064(7) 0.0203(8) -0.0025(7)

loop_
_atom_type_symbol
_atom_type_description
_atom_type_scat_dispersion_real
_atom_type_scat_dispersion_imag
_atom_type_scat_source
C C 0.0033 0.0016 'International Tables Vol C Tables 4.2.6.8 and 6.1.1.4'
H H 0.0000 0.0000 'International Tables Vol C Tables 4.2.6.8 and 6.1.1.4'
O O 0.0106 0.0060 'International Tables Vol C Tables 4.2.6.8 and 6.1.1.4'

loop_
_geom_angle_atom_site_label_1
_geom_angle_atom_site_label_2
_geom_angle_atom_site_label_3
_geom_angle
_geom_angle_publ_flag
C3 O1 C2 117.31(17) ?
C5 O3 C7 107.41(11) ?
C2 C1 H1A 109.5 ?
C2 C1 H1B 109.5 ?
H1A C1 H1B 109.5 ?
C2 C1 H1C 109.5 ?
H1A C1 H1C 109.5 ?
H1B C1 H1C 109.5 ?
O1 C2 C1 107.9(2) ?
O1 C2 H2A 110.1 ?
C1 C2 H2A 110.1 ?
O1 C2 H2B 110.1 ?
C1 C2 H2B 110.1 ?
H2A C2 H2B 108.4 ?
O2 C3 O1 122.38(17) ?
O2 C3 C4 125.07(17) ?
O1 C3 C4 112.54(16) ?
C5 C4 C3 127.44(15) ?
C5 C4 C20 107.90(13) ?
C3 C4 C20 124.35(15) ?
C4 C5 O3 113.13(13) ?
C4 C5 C6 133.94(15) ?
O3 C5 C6 112.92(15) ?
C5 C6 H6A 109.5 ?
C5 C6 H6B 109.5 ?
H6A C6 H6B 109.5 ?
C5 C6 H6C 109.5 ?
H6A C6 H6C 109.5 ?
H6B C6 H6C 109.5 ?
O3 C7 C8 107.96(11) ?
O3 C7 C14 104.52(10) ?
C8 C7 C14 111.96(11) ?
O3 C7 C20 101.99(10) ?
C8 C7 C20 114.96(11) ?
C14 C7 C20 114.16(12) ?
C9 C8 C13 118.28(15) ?
C9 C8 C7 120.56(13) ?
C13 C8 C7 121.10(13) ?
C8 C9 C10 120.56(16) ?
C8 C9 H9 119.7 ?
C10 C9 H9 119.7 ?
C11 C10 C9 120.71(17) ?
C11 C10 H10 119.6 ?
C9 C10 H10 119.6 ?
C10 C11 C12 119.15(16) ?
C10 C11 H11 120.4 ?
C12 C11 H11 120.4 ?
C11 C12 C13 120.44(15) ?
C11 C12 H12 119.8 ?
C13 C12 H12 119.8 ?
C8 C13 C12 120.86(15) ?
C8 C13 H13 119.6 ?
C12 C13 H13 119.6 ?
C19 C14 C15 118.18(13) ?
C19 C14 C7 124.05(13) ?
C15 C14 C7 117.74(13) ?
C16 C15 C14 121.12(16) ?
C16 C15 H15 119.4 ?
C14 C15 H15 119.4 ?
C17 C16 C15 120.18(16) ?
C17 C16 H16 119.9 ?
C15 C16 H16 119.9 ?
C18 C17 C16 119.42(15) ?
C18 C17 H17 120.3 ?
C16 C17 H17 120.3 ?
C17 C18 C19 120.63(16) ?
C17 C18 H18 119.7 ?
C19 C18 H18 119.7 ?
C14 C19 C18 120.45(15) ?
C14 C19 H19 119.8 ?
C18 C19 H19 119.8 ?
C4 C20 C22 126.71(14) ?
C4 C20 C21 119.91(13) ?
C21 C20 C22 59.05(11) yes
C4 C20 C7 102.74(12) ?
C22 C20 C7 122.16(12) ?
C21 C20 C7 122.51(14) ?
C20 C21 C22 59.86(10) yes
C22 C21 H21A 117.8 ?
C20 C21 H21A 117.8 ?
C22 C21 H21B 117.8 ?
C20 C21 H21B 117.8 ?
H21A C21 H21B 114.9 ?
C20 C22 C21 61.08(11) yes
C21 C22 H22A 117.7 ?
C20 C22 H22A 117.7 ?
C21 C22 H22B 117.7 ?
C20 C22 H22B 117.7 ?
H22A C22 H22B 114.8 ?

loop_
_geom_bond_atom_site_label_1
_geom_bond_atom_site_label_2
_geom_bond_distance
_geom_bond_publ_flag
O1 C3 1.335(2) ?
O1 C2 1.451(2) ?
O2 C3 1.204(2) ?
O3 C5 1.3653(18) ?
O3 C7 1.4836(16) ?
C1 C2 1.451(3) ?
C1 H1A 0.9600 ?
C1 H1B 0.9600 ?
C1 H1C 0.9600 ?
C2 H2A 0.9700 ?
C2 H2B 0.9700 ?
C3 C4 1.464(2) ?
C4 C5 1.343(2) ?
C4 C20 1.491(2) ?
C5 C6 1.486(2) ?
C6 H6A 0.9600 ?
C6 H6B 0.9600 ?
C6 H6C 0.9600 ?
C7 C8 1.514(2) ?
C7 C14 1.5321(18) ?
C7 C20 1.534(2) ?
C8 C9 1.379(2) ?
C8 C13 1.380(2) ?
C9 C10 1.385(3) ?
C9 H9 0.9300 ?
C10 C11 1.368(3) ?
C10 H10 0.9300 ?
C11 C12 1.370(3) ?
C11 H11 0.9300 ?
C12 C13 1.383(2) ?
C12 H12 0.9300 ?
C13 H13 0.9300 ?
C14 C19 1.383(2) ?
C14 C15 1.391(2) ?
C15 C16 1.380(2) ?
C15 H15 0.9300 ?
C16 C17 1.376(3) ?
C16 H16 0.9300 ?
C17 C18 1.374(3) ?
C17 H17 0.9300 ?
C18 C19 1.389(2) ?
C18 H18 0.9300 ?
C19 H19 0.9300 ?
C20 C22 1.499(2) yes
C20 C21 1.517(2) yes
C21 C22 1.487(3) yes
C21 H21A 0.9700 ?
C21 H21B 0.9700 ?
C22 H22A 0.9700 ?
C22 H22B 0.9700 ?

loop_
_cod_related_entry_id
_cod_related_entry_database
_cod_related_entry_code
1 ChemSpider 21127842
